data_7044696
loop_
_publ_author_name
'Li, Zhongyi'
'Xu, Ya-Lan'
'Zhang, Xiangfei'
'Zhai, Bin'
'Zhang, Fuli'
'Zhang, Jian-Jun'
'Zhang, Chi'
'Li, Suzhi'
'Cao, Guangxiu'

_publ_section_title
;
 Four one-dimensional lanthanide-phenylacetate polymers exhibiting
 luminescence and magnetic cooling/spin-glass behavior
;
_journal_name_full 'Dalton Transactions'
_journal_paper_doi 10.1039/C7DT03562D
_journal_year 2017
_chemical_formula_sum 'C24 H23 O7 Tb'
_chemical_formula_weight 582.34
_space_group_crystal_system orthorhombic
_space_group_IT_number 62
_space_group_name_Hall '-P 2ac 2n'
_space_group_name_H-M_alt 'P n m a'
_symmetry_space_group_name_Hall '-P 2ac 2n'
_symmetry_space_group_name_H-M 'P n m a'
_atom_sites_solution_hydrogens mixed
_audit_creation_method SHELXL-2016/6
_audit_update_record
;
2017-09-14 deposited with the CCDC.
2017-11-07 downloaded from the CCDC.
;
_cell_angle_alpha 90
_cell_angle_beta 90
_cell_angle_gamma 90
_cell_formula_units_Z 4
_cell_length_a 7.8370(3)
_cell_length_b 20.3107(8)
_cell_length_c 13.8607(5)
_cell_measurement_reflns_used 9964
_cell_measurement_temperature 298(2)
_cell_measurement_theta_max 27.54
_cell_measurement_theta_min 2.99
_cell_volume 2206.28(14)
_computing_cell_refinement 'Bruker SAINT'
_computing_data_collection 'Bruker APEX2'
_computing_data_reduction 'Bruker SAINT'
_computing_molecular_graphics 'Bruker SHELXTL'
_computing_publication_material 'Bruker SHELXTL'
_computing_structure_refinement 'SHELXL-2016/6 (Sheldrick, 2016)'
_computing_structure_solution 'SHELXT 2014/4 (Sheldrick, 2014)'
_diffrn_ambient_temperature 298(2)
_diffrn_measured_fraction_theta_full 0.996
_diffrn_measured_fraction_theta_max 0.996
_diffrn_measurement_device_type 'Bruker APEX-II CCD'
_diffrn_measurement_method '\f and \w scans'
_diffrn_radiation_type MoK\a
_diffrn_radiation_wavelength 0.71073
_diffrn_reflns_av_R_equivalents 0.0547
_diffrn_reflns_av_unetI/netI 0.0198
_diffrn_reflns_Laue_measured_fraction_full 0.996
_diffrn_reflns_Laue_measured_fraction_max 0.996
_diffrn_reflns_limit_h_max 9
_diffrn_reflns_limit_h_min -8
_diffrn_reflns_limit_k_max 24
_diffrn_reflns_limit_k_min -24
_diffrn_reflns_limit_l_max 16
_diffrn_reflns_limit_l_min -16
_diffrn_reflns_number 29086
_diffrn_reflns_point_group_measured_fraction_full 0.996
_diffrn_reflns_point_group_measured_fraction_max 0.996
_diffrn_reflns_theta_full 24.996
_diffrn_reflns_theta_max 24.996
_diffrn_reflns_theta_min 2.986
_exptl_absorpt_coefficient_mu 3.249
_exptl_absorpt_correction_T_max 0.7456
_exptl_absorpt_correction_T_min 0.5570
_exptl_absorpt_correction_type multi-scan
_exptl_absorpt_process_details 'SADABS (Sheldrick,1996)'
_exptl_crystal_colour colorless
_exptl_crystal_density_diffrn 1.753
_exptl_crystal_description needle
_exptl_crystal_F_000 1152
_exptl_crystal_size_max 0.31
_exptl_crystal_size_mid 0.10
_exptl_crystal_size_min 0.08
_refine_diff_density_max 0.468
_refine_diff_density_min -0.827
_refine_diff_density_rms 0.101
_refine_ls_extinction_method none
_refine_ls_goodness_of_fit_ref 1.037
_refine_ls_hydrogen_treatment mixed
_refine_ls_matrix_type full
_refine_ls_number_parameters 163
_refine_ls_number_reflns 1994
_refine_ls_number_restraints 2
_refine_ls_restrained_S_all 1.037
_refine_ls_R_factor_all 0.0313
_refine_ls_R_factor_gt 0.0254
_refine_ls_shift/su_max 0.002
_refine_ls_shift/su_mean 0.000
_refine_ls_structure_factor_coef Fsqd
_refine_ls_weighting_details 'w=1/[\s^2^(Fo^2^)+(0.0349P)^2^+5.5897P] where P=(Fo^2^+2Fc^2^)/3'
_refine_ls_weighting_scheme calc
_refine_ls_wR_factor_gt 0.0605
_refine_ls_wR_factor_ref 0.0639
_reflns_Friedel_coverage 0.000
_reflns_number_gt 1794
_reflns_number_total 1994
_reflns_threshold_expression 'I > 2\s(I)'
_cod_data_source_file c7dt03562d2.cif
_cod_data_source_block 3
_cod_database_code 7044696
_shelx_shelxl_version_number 2016/6
_shelx_space_group_comment
;
The symmetry employed for this shelxl refinement is uniquely defined
by the following loop, which should always be used as a source of
symmetry information in preference to the above space-group names.
They are only intended as comments.
;

loop_
_space_group_symop_operation_xyz
'x, y, z'
'-x+1/2, -y, z+1/2'
'-x, y+1/2, -z'
'x+1/2, -y+1/2, -z+1/2'
'-x, -y, -z'
'x-1/2, y, -z-1/2'
'x, -y-1/2, z'
'-x-1/2, y-1/2, z-1/2'

loop_
_atom_site_label
_atom_site_type_symbol
_atom_site_fract_x
_atom_site_fract_y
_atom_site_fract_z
_atom_site_U_iso_or_equiv
_atom_site_adp_type
_atom_site_occupancy
_atom_site_site_symmetry_order
_atom_site_calc_flag
_atom_site_refinement_flags_posn
_atom_site_refinement_flags_adp
_atom_site_refinement_flags_occupancy
_atom_site_disorder_assembly
_atom_site_disorder_group
Tb1 Tb 1.05705(3) 0.750000 0.71389(2) 0.01494(10) Uani 1 2 d S T P . .
C1 C 0.7617(5) 0.6345(2) 0.8131(3) 0.0233(9) Uani 1 1 d . . . . .
O1 O 0.8240(3) 0.68419(13) 0.76826(19) 0.0245(6) Uani 1 1 d . . . . .
O2 O 0.6090(4) 0.63438(15) 0.8350(3) 0.0394(8) Uani 1 1 d . . . . .
C2 C 0.8784(6) 0.5779(2) 0.8377(4) 0.0401(12) Uani 1 1 d . . . . .
H2A H 0.937637 0.564229 0.779596 0.048 Uiso 1 1 calc R U . . .
H2B H 0.963503 0.593122 0.883288 0.048 Uiso 1 1 calc R U . . .
O4 O 0.5886(5) 0.750000 0.6129(3) 0.0297(10) Uani 1 2 d S T P . .
C4 C 0.7797(7) 0.5095(3) 0.9786(4) 0.0484(13) Uani 1 1 d . . . . .
H4 H 0.833566 0.538868 1.020038 0.058 Uiso 1 1 calc R U . . .
O3 O 0.8719(5) 0.750000 0.5848(3) 0.0269(9) Uani 1 2 d S T P . .
C3 C 0.7892(5) 0.5192(2) 0.8799(4) 0.0339(11) Uani 1 1 d . . . . .
C7 C 0.6201(8) 0.4215(3) 0.8596(5) 0.0591(15) Uani 1 1 d . . . . .
H7 H 0.566827 0.391680 0.818577 0.071 Uiso 1 1 calc R U . . .
C6 C 0.6089(8) 0.4131(3) 0.9565(5) 0.0586(16) Uani 1 1 d . . . . .
H6 H 0.546469 0.378215 0.981895 0.070 Uiso 1 1 calc R U . . .
O5 O 1.2237(6) 0.750000 0.5662(3) 0.0471(13) Uani 1 2 d DS T P . .
H5B H 1.331(3) 0.750000 0.563(6) 0.056 Uiso 1 2 d DS U P . .
H5A H 1.180(10) 0.750000 0.511(3) 0.056 Uiso 1 2 d DS U P . .
C5 C 0.6904(8) 0.4563(3) 1.0163(4) 0.0604(17) Uani 1 1 d . . . . .
H5 H 0.686073 0.450024 1.082742 0.072 Uiso 1 1 calc R U . . .
C9 C 0.7196(7) 0.750000 0.5576(4) 0.0189(11) Uani 1 2 d S T P . .
C8 C 0.7101(7) 0.4743(3) 0.8208(4) 0.0482(13) Uani 1 1 d . . . . .
H8 H 0.716763 0.479177 0.754246 0.058 Uiso 1 1 calc R U . . .
C10 C 0.6978(7) 0.750000 0.4487(4) 0.0334(15) Uani 1 2 d S T P . .
H10A H 0.756786 0.788384 0.423756 0.040 Uiso 0.5 1 calc R U P . .
H10B H 0.756785 0.711616 0.423756 0.040 Uiso 0.5 1 calc R U P . .
C11 C 0.5240(7) 0.750000 0.4071(4) 0.0281(14) Uani 1 2 d S T P B .
C12 C 0.4419(7) 0.6923(3) 0.3861(5) 0.0610(17) Uani 1 1 d . . . . .
H12 H 0.482357 0.650451 0.400638 0.073 Uiso 1 1 calc R U . A 1
C13A C 0.2674(16) 0.7078(7) 0.3332(8) 0.044(3) Uiso 0.538(9) 1 d . . P B 1
C14A C 0.193(5) 0.7789(17) 0.324(2) 0.064(15) Uiso 0.269(4) 1 d . . P B 1
C13B C 0.2912(13) 0.6760(6) 0.3564(8) 0.046(3) Uiso 0.538(9) 1 d . . P B 2
C14B C 0.202(2) 0.7374(14) 0.3258(12) 0.020(6) Uiso 0.269(4) 1 d . . P B 2

loop_
_atom_site_aniso_label
_atom_site_aniso_U_11
_atom_site_aniso_U_22
_atom_site_aniso_U_33
_atom_site_aniso_U_23
_atom_site_aniso_U_13
_atom_site_aniso_U_12
Tb1 0.00780(14) 0.02240(15) 0.01461(15) 0.000 0.00026(10) 0.000
C1 0.018(2) 0.023(2) 0.029(2) 0.0046(17) -0.0049(16) -0.0022(16)
O1 0.0232(14) 0.0190(13) 0.0314(16) 0.0032(11) 0.0078(13) -0.0012(12)
O2 0.0206(15) 0.0317(17) 0.066(2) 0.0242(16) -0.0011(16) -0.0010(13)
C2 0.023(2) 0.028(2) 0.069(4) 0.021(2) 0.001(2) 0.0040(19)
O4 0.013(2) 0.052(3) 0.024(2) 0.000 -0.0040(16) 0.000
C4 0.048(3) 0.048(3) 0.049(3) 0.005(2) -0.002(3) 0.006(3)
O3 0.017(2) 0.045(2) 0.019(2) 0.000 -0.0047(16) 0.000
C3 0.028(2) 0.023(2) 0.050(3) 0.0121(19) 0.003(2) 0.0100(18)
C7 0.071(4) 0.034(3) 0.072(4) -0.005(3) 0.014(3) -0.012(3)
C6 0.059(4) 0.032(3) 0.085(5) 0.019(3) 0.027(3) 0.006(3)
O5 0.024(2) 0.098(4) 0.019(2) 0.000 0.006(2) 0.000
C5 0.069(4) 0.062(4) 0.050(3) 0.030(3) 0.019(3) 0.017(3)
C9 0.017(3) 0.024(3) 0.015(3) 0.000 -0.004(2) 0.000
C8 0.056(3) 0.040(3) 0.048(3) 0.008(2) 0.010(3) 0.001(3)
C10 0.018(3) 0.064(4) 0.018(3) 0.000 0.005(2) 0.000
C11 0.019(3) 0.052(4) 0.012(3) 0.000 0.004(2) 0.000
C12 0.042(3) 0.075(4) 0.066(4) -0.039(3) 0.010(3) -0.021(3)

loop_
_atom_type_symbol
_atom_type_description
_atom_type_scat_dispersion_real
_atom_type_scat_dispersion_imag
_atom_type_scat_source
C C 0.0033 0.0016 'International Tables Vol C Tables 4.2.6.8 and 6.1.1.4'
H H 0.0000 0.0000 'International Tables Vol C Tables 4.2.6.8 and 6.1.1.4'
O O 0.0106 0.0060 'International Tables Vol C Tables 4.2.6.8 and 6.1.1.4'
Tb Tb -0.1723 4.1537 'International Tables Vol C Tables 4.2.6.8 and 6.1.1.4'

loop_
_geom_angle_atom_site_label_1
_geom_angle_atom_site_label_2
_geom_angle_atom_site_label_3
_geom_angle
_geom_angle_site_symmetry_1
_geom_angle_site_symmetry_3
O3 Tb1 O1 76.30(10) . 7_575
O3 Tb1 O1 76.30(10) . .
O1 Tb1 O1 68.15(13) 7_575 .
O3 Tb1 O4 146.84(13) . 6_657
O1 Tb1 O4 76.36(10) 7_575 6_657
O1 Tb1 O4 76.36(10) . 6_657
O3 Tb1 O5 71.57(15) . .
O1 Tb1 O5 132.70(10) 7_575 .
O1 Tb1 O5 132.70(10) . .
O4 Tb1 O5 141.58(15) 6_657 .
O3 Tb1 O2 83.74(8) . 6_657
O1 Tb1 O2 138.01(10) 7_575 6_657
O1 Tb1 O2 71.42(10) . 6_657
O4 Tb1 O2 104.80(9) 6_657 6_657
O5 Tb1 O2 71.39(8) . 6_657
O3 Tb1 O2 83.74(8) . 4_566
O1 Tb1 O2 71.42(10) 7_575 4_566
O1 Tb1 O2 138.01(10) . 4_566
O4 Tb1 O2 104.80(9) 6_657 4_566
O5 Tb1 O2 71.39(8) . 4_566
O2 Tb1 O2 142.77(17) 6_657 4_566
O3 Tb1 O1 127.24(9) . 4_566
O1 Tb1 O1 108.09(9) 7_575 4_566
O1 Tb1 O1 155.63(3) . 4_566
O4 Tb1 O1 79.37(10) 6_657 4_566
O5 Tb1 O1 68.45(11) . 4_566
O2 Tb1 O1 113.39(9) 6_657 4_566
O2 Tb1 O1 51.80(9) 4_566 4_566
O3 Tb1 O1 127.24(9) . 6_657
O1 Tb1 O1 155.63(3) 7_575 6_657
O1 Tb1 O1 108.09(9) . 6_657
O4 Tb1 O1 79.37(10) 6_657 6_657
O5 Tb1 O1 68.45(11) . 6_657
O2 Tb1 O1 51.80(9) 6_657 6_657
O2 Tb1 O1 113.39(9) 4_566 6_657
O1 Tb1 O1 64.79(12) 4_566 6_657
O3 Tb1 C1 104.53(10) . 4_566
O1 Tb1 C1 90.64(10) 7_575 4_566
O1 Tb1 C1 158.16(10) . 4_566
O4 Tb1 C1 94.16(10) 6_657 4_566
O5 Tb1 C1 65.73(10) . 4_566
O2 Tb1 C1 130.39(11) 6_657 4_566
O2 Tb1 C1 25.40(11) 4_566 4_566
O1 Tb1 C1 26.53(10) 4_566 4_566
O1 Tb1 C1 88.99(10) 6_657 4_566
O3 Tb1 C1 104.53(10) . 6_657
O1 Tb1 C1 158.16(10) 7_575 6_657
O1 Tb1 C1 90.64(10) . 6_657
O4 Tb1 C1 94.16(10) 6_657 6_657
O5 Tb1 C1 65.73(9) . 6_657
O2 Tb1 C1 25.40(11) 6_657 6_657
O2 Tb1 C1 130.39(11) 4_566 6_657
O1 Tb1 C1 88.99(10) 4_566 6_657
O1 Tb1 C1 26.53(10) 6_657 6_657
C1 Tb1 C1 109.87(16) 4_566 6_657
O2 C1 O1 119.3(4) . .
O2 C1 C2 122.0(4) . .
O1 C1 C2 118.6(4) . .
O2 C1 Tb1 59.4(2) . 6_557
O1 C1 Tb1 60.3(2) . 6_557
C2 C1 Tb1 173.1(3) . 6_557
C1 O1 Tb1 152.3(3) . .
C1 O1 Tb1 93.1(2) . 6_557
Tb1 O1 Tb1 111.91(10) . 6_557
C1 O2 Tb1 95.2(2) . 6_557
C3 C2 C1 114.3(4) . .
C3 C2 H2A 108.7 . .
C1 C2 H2A 108.7 . .
C3 C2 H2B 108.7 . .
C1 C2 H2B 108.7 . .
H2A C2 H2B 107.6 . .
C9 O4 Tb1 132.6(3) . 6_557
C3 C4 C5 120.7(5) . .
C3 C4 H4 119.7 . .
C5 C4 H4 119.7 . .
C9 O3 Tb1 146.6(4) . .
C8 C3 C4 118.0(5) . .
C8 C3 C2 120.4(5) . .
C4 C3 C2 121.6(5) . .
C6 C7 C8 120.8(6) . .
C6 C7 H7 119.6 . .
C8 C7 H7 119.6 . .
C7 C6 C5 119.3(5) . .
C7 C6 H6 120.3 . .
C5 C6 H6 120.3 . .
Tb1 O5 H5B 125(6) . .
Tb1 O5 H5A 123(6) . .
H5B O5 H5A 111(8) . .
C6 C5 C4 120.4(5) . .
C6 C5 H5 119.8 . .
C4 C5 H5 119.8 . .
O3 C9 O4 125.8(5) . .
O3 C9 C10 114.0(5) . .
O4 C9 C10 120.2(5) . .
C3 C8 C7 120.7(5) . .
C3 C8 H8 119.6 . .
C7 C8 H8 119.6 . .
C11 C10 C9 119.4(5) . .
C11 C10 H10A 107.5 . .
C9 C10 H10A 107.5 . .
C11 C10 H10B 107.5 . .
C9 C10 H10B 107.5 . .
H10A C10 H10B 107.0 . .
C12 C11 C12 117.8(7) . 7_575
C12 C11 C10 121.1(4) . .
C12 C11 C10 121.1(4) 7_575 .
C13B C12 C11 135.8(8) . .
C11 C12 C13A 109.6(7) . .
C11 C12 H12 125.2 . .
C13A C12 H12 125.2 . .
C14A C13A C14A 43(4) 7_575 .
C14A C13A C12 160(4) 7_575 .
C14A C13A C12 123.0(16) . .
C14A C13A C13A 66(4) 7_575 7_575
C14A C13A C13A 22.5(14) . 7_575
C12 C13A C13A 101.4(5) . 7_575
C13A C14A C14A 114(4) 7_575 7_575
C13A C14A C13A 92(4) 7_575 .
C14A C14A C13A 22.5(14) 7_575 .
C12 C13B C14B 107.6(12) . .
C12 C13B C14B 99.5(10) . 7_575
C14B C13B C14B 8.3(10) . 7_575
C14B C14B C13B 146.8(9) 7_575 .

loop_
_geom_bond_atom_site_label_1
_geom_bond_atom_site_label_2
_geom_bond_distance
_geom_bond_site_symmetry_2
Tb1 O3 2.304(4) .
Tb1 O1 2.386(3) 7_575
Tb1 O1 2.386(3) .
Tb1 O4 2.414(4) 6_657
Tb1 O5 2.428(4) .
Tb1 O2 2.478(3) 6_657
Tb1 O2 2.478(3) 4_566
Tb1 O1 2.495(3) 4_566
Tb1 O1 2.495(3) 6_657
Tb1 C1 2.867(4) 4_566
Tb1 C1 2.867(4) 6_657
C1 O2 1.235(5) .
C1 O1 1.282(5) .
C1 C2 1.508(6) .
C2 C3 1.500(6) .
C2 H2A 0.9700 .
C2 H2B 0.9700 .
O4 C9 1.281(7) .
C4 C3 1.384(7) .
C4 C5 1.390(8) .
C4 H4 0.9300 .
O3 C9 1.251(7) .
C3 C8 1.374(7) .
C7 C6 1.357(9) .
C7 C8 1.390(7) .
C7 H7 0.9300 .
C6 C5 1.365(9) .
C6 H6 0.9300 .
O5 H5B 0.84(2) .
O5 H5A 0.84(2) .
C5 H5 0.9300 .
C9 C10 1.519(8) .
C8 H8 0.9300 .
C10 C11 1.479(8) .
C10 H10A 0.9700 .
C10 H10B 0.9700 .
C11 C12 1.368(6) .
C11 C12 1.368(6) 7_575
C12 C13B 1.294(11) .
C12 C13A 1.583(14) .
C12 H12 0.9300 .
C13A C14A 0.66(4) 7_575
C13A C14A 1.56(3) .
C13A C13A 1.72(3) 7_575
C14A C14A 1.17(7) 7_575
C13B C14B 1.49(3) .
C13B C14B 1.94(3) 7_575
C14B C14B 0.51(6) 7_575
